data_4061087
loop_
_publ_author_name
'Strohmann, Carsten'
'Strohfeldt, Katja'
'Schildbach, Daniel'
'McGrath, Matthew J.'
'O'Brien, Peter'

_publ_section_title
;
 Crystal Structures of (+)-Sparteine Surrogate Adducts of Methyllithium
 and Phenyllithium
;
_journal_coden_ASTM ORGND7
_journal_issue 23
_journal_name_full Organometallics
_journal_page_first 5389
_journal_page_last 5391
_journal_paper_doi 10.1021/om0494871
_journal_volume 23
_journal_year 2004
_chemical_absolute_configuration syn
_chemical_formula_moiety 'C32 H58 Li2 N4'
_chemical_formula_sum 'C32 H58 Li2 N4'
_chemical_formula_weight 512.70
_space_group_IT_number 18
_symmetry_cell_setting orthorhombic
_symmetry_space_group_name_Hall 'P 2 2ab'
_symmetry_space_group_name_H-M 'P 21 21 2'
_cell_angle_alpha 90
_cell_angle_beta 90
_cell_angle_gamma 90
_cell_formula_units_Z 2
_cell_length_a 13.432(3)
_cell_length_b 10.439(2)
_cell_length_c 11.186(2)
_cell_measurement_temperature 173(2)
_cell_volume 1568.4(5)
_diffrn_ambient_temperature 173(2)
_exptl_crystal_density_diffrn 1.086
_cod_database_code 4061087

loop_
_symmetry_equiv_pos_as_xyz
'x, y, z'
'-x, -y, z'
'-x+1/2, y+1/2, -z'
'x+1/2, -y+1/2, -z'

loop_
_atom_site_label
_atom_site_type_symbol
_atom_site_fract_x
_atom_site_fract_y
_atom_site_fract_z
_atom_site_U_iso_or_equiv
_atom_site_adp_type
_atom_site_occupancy
_atom_site_symmetry_multiplicity
_atom_site_calc_flag
_atom_site_refinement_flags
_atom_site_disorder_assembly
_atom_site_disorder_group
C1 C -0.09432(17) 0.1293(2) 0.7812(3) 0.0330(5) Uani 1 1 d . . .
H1A H -0.067(2) 0.213(3) 0.768(2) 0.067(8) Uiso 1 1 d . . .
H1B H -0.1300(18) 0.138(2) 0.851(2) 0.048(7) Uiso 1 1 d . . .
H1C H -0.1405(19) 0.119(2) 0.722(2) 0.053(7) Uiso 1 1 d . . .
C2 C 0.16517(18) 0.1090(2) 1.0157(2) 0.0443(6) Uani 1 1 d . . .
H2A H 0.2221 0.1341 1.0668 0.053 Uiso 1 1 calc R . .
H2B H 0.1645 0.0143 1.0104 0.053 Uiso 1 1 calc R . .
C3 C 0.07001(18) 0.1537(2) 1.0731(2) 0.0471(6) Uani 1 1 d . . .
H3A H 0.0641 0.1161 1.154 0.057 Uiso 1 1 calc R . .
H3B H 0.0125 0.1244 1.025 0.057 Uiso 1 1 calc R . .
C4 C 0.06870(19) 0.3004(2) 1.0820(2) 0.0482(6) Uani 1 1 d . . .
H4A H 0.0034 0.3299 1.1126 0.058 Uiso 1 1 calc R . .
H4B H 0.1211 0.3299 1.1378 0.058 Uiso 1 1 calc R . .
C5 C 0.08727(17) 0.3554(2) 0.9572(2) 0.0431(6) Uani 1 1 d . . .
H5A H 0.0307 0.3328 0.9044 0.052 Uiso 1 1 calc R . .
H5B H 0.0909 0.4499 0.9622 0.052 Uiso 1 1 calc R . .
C6 C 0.18295(17) 0.3045(2) 0.9033(2) 0.0381(6) Uani 1 1 d . . .
H6 H 0.2378 0.3265 0.9602 0.046 Uiso 1 1 calc R . .
C7 C 0.21061(17) 0.3645(2) 0.7818(2) 0.0399(6) Uani 1 1 d . . .
H7 H 0.2142 0.4594 0.7929 0.048 Uiso 1 1 calc R . .
C8 C 0.31388(17) 0.3181(2) 0.7461(2) 0.0440(6) Uani 1 1 d . . .
H8A H 0.3625 0.336 0.8105 0.053 Uiso 1 1 calc R . .
H8B H 0.3363 0.3614 0.6721 0.053 Uiso 1 1 calc R . .
C9 C 0.30411(16) 0.1735(2) 0.7257(2) 0.0441(6) Uani 1 1 d . . .
H9 H 0.3715 0.1397 0.7046 0.053 Uiso 1 1 calc R . .
C10 C 0.27303(17) 0.1126(2) 0.8441(2) 0.0435(6) Uani 1 1 d . . .
H10A H 0.2657 0.0192 0.8319 0.052 Uiso 1 1 calc R . .
H10B H 0.3272 0.1258 0.9029 0.052 Uiso 1 1 calc R . .
C11 C 0.13809(18) 0.3379(2) 0.6797(2) 0.0410(6) Uani 1 1 d . . .
H11A H 0.0705 0.3649 0.7044 0.049 Uiso 1 1 calc R . .
H11B H 0.1574 0.3903 0.6097 0.049 Uiso 1 1 calc R . .
C12 C 0.23463(17) 0.1475(2) 0.6194(2) 0.0428(6) Uani 1 1 d . . .
H12 H 0.2258 0.0524 0.6157 0.051 Uiso 1 1 calc R . .
C13 C 0.27819(19) 0.1875(3) 0.4986(2) 0.0527(7) Uani 1 1 d . . .
H13A H 0.2955 0.2796 0.5015 0.063 Uiso 1 1 calc R . .
H13B H 0.3403 0.1388 0.4841 0.063 Uiso 1 1 calc R . .
C14 C 0.2067(2) 0.1645(3) 0.3956(2) 0.0608(8) Uani 1 1 d . . .
H14A H 0.2352 0.1999 0.321 0.073 Uiso 1 1 calc R . .
H14B H 0.1969 0.0713 0.3844 0.073 Uiso 1 1 calc R . .
C15 C 0.1078(2) 0.2275(3) 0.4208(2) 0.0562(7) Uani 1 1 d . . .
H15A H 0.0598 0.2054 0.3569 0.067 Uiso 1 1 calc R . .
H15B H 0.116 0.3218 0.4216 0.067 Uiso 1 1 calc R . .
C16 C 0.06826(18) 0.1827(2) 0.5406(2) 0.0466(6) Uani 1 1 d . . .
H16A H 0.005 0.2282 0.5567 0.056 Uiso 1 1 calc R . .
H16B H 0.0527 0.0902 0.5345 0.056 Uiso 1 1 calc R . .
Li Li 0.0657(3) 0.0825(3) 0.7813(4) 0.0388(9) Uani 1 1 d . . .
N1 N 0.17941(13) 0.16265(16) 0.89544(17) 0.0360(5) Uani 1 1 d . . .
N2 N 0.13485(14) 0.20179(17) 0.64365(16) 0.0363(5) Uani 1 1 d . . .

loop_
_atom_site_aniso_label
_atom_site_aniso_U_11
_atom_site_aniso_U_22
_atom_site_aniso_U_33
_atom_site_aniso_U_23
_atom_site_aniso_U_13
_atom_site_aniso_U_12
C1 0.0321(12) 0.0200(12) 0.0468(15) 0.0028(11) -0.0031(13) -0.0027(10)
C2 0.0544(15) 0.0317(14) 0.0469(15) 0.0015(11) -0.0082(12) -0.0034(11)
C3 0.0600(15) 0.0375(14) 0.0439(14) 0.0022(12) 0.0003(12) -0.0103(12)
C4 0.0514(14) 0.0408(15) 0.0522(15) -0.0103(12) 0.0054(12) -0.0055(11)
C5 0.0473(13) 0.0261(13) 0.0560(15) -0.0050(11) -0.0029(12) 0.0011(11)
C6 0.0425(13) 0.0251(12) 0.0466(14) -0.0033(10) -0.0089(11) -0.0040(10)
C7 0.0467(13) 0.0234(12) 0.0496(14) -0.0002(11) -0.0033(12) -0.0025(10)
C8 0.0421(13) 0.0343(14) 0.0557(16) 0.0028(11) 0.0000(12) -0.0093(11)
C9 0.0365(13) 0.0312(13) 0.0644(16) 0.0012(12) 0.0061(12) 0.0015(10)
C10 0.0377(12) 0.0310(14) 0.0616(16) 0.0018(12) -0.0042(12) 0.0028(10)
C11 0.0501(13) 0.0251(12) 0.0478(14) 0.0045(11) 0.0007(11) 0.0022(11)
C12 0.0462(13) 0.0233(12) 0.0588(16) -0.0043(12) 0.0097(12) -0.0040(10)
C13 0.0594(15) 0.0359(15) 0.0628(17) -0.0082(13) 0.0198(14) -0.0092(12)
C14 0.085(2) 0.0487(17) 0.0483(15) -0.0081(14) 0.0215(15) -0.0207(15)
C15 0.0740(18) 0.0485(17) 0.0459(16) -0.0040(13) -0.0045(14) -0.0145(14)
C16 0.0523(15) 0.0428(15) 0.0446(14) -0.0032(12) -0.0025(12) -0.0069(12)
Li 0.038(2) 0.0226(19) 0.056(2) 0.0034(17) -0.002(2) -0.0019(15)
N1 0.0398(10) 0.0218(10) 0.0463(11) 0.0013(8) -0.0029(9) -0.0002(8)
N2 0.0427(10) 0.0221(10) 0.0442(11) -0.0005(8) 0.0011(9) -0.0040(8)

loop_
_geom_bond_atom_site_label_1
_geom_bond_atom_site_label_2
_geom_bond_distance
_geom_bond_site_symmetry_2
_geom_bond_publ_flag
C1 Li 2.205(4) . ?
C1 Li 2.244(4) 2 ?
C2 N1 1.470(3) . ?
C2 C3 1.505(3) . ?
C3 C4 1.535(3) . ?
C4 C5 1.530(3) . ?
C5 C6 1.516(3) . ?
C6 N1 1.484(3) . ?
C6 C7 1.542(3) . ?
C7 C8 1.522(3) . ?
C7 C11 1.526(3) . ?
C8 C9 1.532(3) . ?
C9 C10 1.527(3) . ?
C9 C12 1.536(3) . ?
C10 N1 1.478(3) . ?
C11 N2 1.477(3) . ?
C12 N2 1.480(3) . ?
C12 C13 1.530(3) . ?
C13 C14 1.519(4) . ?
C14 C15 1.508(4) . ?
C15 C16 1.516(3) . ?
C16 N2 1.473(3) . ?
Li N1 2.159(4) . ?
Li N2 2.187(4) . ?
Li C1 2.244(4) 2 ?
Li Li 2.466(7) 2 ?
